data_7150047
loop_
_publ_author_name
'Fitchett, Christopher M.'
'Richardson, Chris'
'Steel, Peter J.'

_publ_section_title
;
 Solid state conformations of symmetrical aromatic biheterocycles: an
 X-ray crystallographic investigation.
;
_journal_issue 3
_journal_name_full 'Organic &amp; biomolecular chemistry'
_journal_page_first 498
_journal_page_last 502
_journal_paper_doi 10.1039/b416553e
_journal_volume 3
_journal_year 2005
_chemical_formula_moiety 'C16 H10 N4'
_chemical_formula_sum 'C16 H10 N4'
_chemical_formula_weight 258.28
_chemical_name_common 7
_chemical_name_systematic
;
2,2'-biquinazoline
;
_space_group_IT_number 14
_symmetry_cell_setting monoclinic
_symmetry_space_group_name_Hall '-P 2yn'
_symmetry_space_group_name_H-M 'P 1 21/n 1'
_atom_sites_solution_hydrogens geom
_atom_sites_solution_primary direct
_atom_sites_solution_secondary difmap
_audit_creation_method SHELXL-97
_cell_angle_alpha 90.00
_cell_angle_beta 106.689(6)
_cell_angle_gamma 90.00
_cell_formula_units_Z 2
_cell_length_a 8.557(4)
_cell_length_b 6.330(3)
_cell_length_c 11.841(5)
_cell_measurement_temperature 170(2)
_cell_volume 614.4(5)
_computing_cell_refinement 'Bruker SMART'
_computing_data_collection 'Bruker SMART'
_computing_data_reduction 'Bruker SHELXTL'
_computing_molecular_graphics 'Bruker SHELXTL'
_computing_publication_material 'Bruker SHELXTL'
_computing_structure_refinement 'SHELXL-97 (Sheldrick, 1997)'
_computing_structure_solution 'SHELXS-97 (Sheldrick, 1990)'
_diffrn_ambient_temperature 170(2)
_diffrn_measured_fraction_theta_full 0.990
_diffrn_measured_fraction_theta_max 0.990
_diffrn_measurement_device_type 'CCD area detector'
_diffrn_measurement_method 'phi and omega scans'
_diffrn_radiation_monochromator graphite
_diffrn_radiation_source 'fine-focus sealed tube'
_diffrn_radiation_type MoK\a
_diffrn_radiation_wavelength 0.71073
_diffrn_reflns_av_R_equivalents 0.0300
_diffrn_reflns_av_sigmaI/netI 0.0271
_diffrn_reflns_limit_h_max 10
_diffrn_reflns_limit_h_min -10
_diffrn_reflns_limit_k_max 5
_diffrn_reflns_limit_k_min -7
_diffrn_reflns_limit_l_max 14
_diffrn_reflns_limit_l_min -14
_diffrn_reflns_number 7439
_diffrn_reflns_theta_full 26.46
_diffrn_reflns_theta_max 26.46
_diffrn_reflns_theta_min 2.61
_exptl_absorpt_coefficient_mu 0.087
_exptl_absorpt_correction_T_max 1.0000
_exptl_absorpt_correction_T_min 0.8905
_exptl_absorpt_correction_type multi-scan
_exptl_absorpt_process_details 'Blessing Acta Cryst. 1995(A51) 33-38'
_exptl_crystal_colour Orange
_exptl_crystal_density_diffrn 1.396
_exptl_crystal_density_method 'not measured'
_exptl_crystal_description Block
_exptl_crystal_F_000 268
_exptl_crystal_size_max 0.75
_exptl_crystal_size_mid 0.25
_exptl_crystal_size_min 0.12
_refine_diff_density_max 0.202
_refine_diff_density_min -0.214
_refine_diff_density_rms 0.046
_refine_ls_extinction_method none
_refine_ls_goodness_of_fit_ref 1.026
_refine_ls_hydrogen_treatment mixed
_refine_ls_matrix_type full
_refine_ls_number_parameters 91
_refine_ls_number_reflns 1253
_refine_ls_number_restraints 0
_refine_ls_restrained_S_all 1.026
_refine_ls_R_factor_all 0.0802
_refine_ls_R_factor_gt 0.0547
_refine_ls_shift/su_max 0.000
_refine_ls_shift/su_mean 0.000
_refine_ls_structure_factor_coef Fsqd
_refine_ls_weighting_details 'calc w=1/[\s^2^(Fo^2^)+(0.0504P)^2^+0.5109P] where P=(Fo^2^+2Fc^2^)/3'
_refine_ls_weighting_scheme calc
_refine_ls_wR_factor_gt 0.1184
_refine_ls_wR_factor_ref 0.1328
_reflns_number_gt 891
_reflns_number_total 1253
_reflns_threshold_expression >2sigma(I)
_cod_data_source_file b416553e.txt
_cod_data_source_block 3cfb
_cod_depositor_comments
;
The following automatic conversions were performed:
'_symmetry_cell_setting' value 'Monoclinic' changed to 'monoclinic'
according to '/home/adriana/struct/CIF-dictionaries/cif_core.dic'
dictionary named 'cif_core.dic' version 2.4.1 from 2010-06-29.

Automatic conversion script
Id: cif_fix_enum 1555 2011-01-17 13:19:09Z saulius 
;
_cod_original_sg_symbol_H-M P2(1)/n
_cod_database_code 7150047

loop_
_symmetry_equiv_pos_as_xyz
'x, y, z'
'-x+1/2, y+1/2, -z+1/2'
'-x, -y, -z'
'x-1/2, -y-1/2, z-1/2'

loop_
_atom_site_label
_atom_site_type_symbol
_atom_site_fract_x
_atom_site_fract_y
_atom_site_fract_z
_atom_site_U_iso_or_equiv
_atom_site_adp_type
_atom_site_occupancy
_atom_site_symmetry_multiplicity
_atom_site_calc_flag
_atom_site_refinement_flags
_atom_site_disorder_assembly
_atom_site_disorder_group
N1 N 0.3653(2) 0.2185(3) 0.49656(14) 0.0267(4) Uani 1 1 d . . .
C2 C 0.4923(2) 0.0938(3) 0.53720(17) 0.0250(5) Uani 1 1 d . . .
N3 N 0.6148(2) 0.1149(3) 0.64163(15) 0.0290(4) Uani 1 1 d . . .
C4 C 0.6046(2) 0.2788(3) 0.70696(18) 0.0289(5) Uani 1 1 d . . .
H4 H 0.6866 0.2979 0.7798 0.035 Uiso 1 1 calc R . .
C4A C 0.4764(2) 0.4289(3) 0.67351(18) 0.0256(5) Uani 1 1 d . . .
C5 C 0.4649(3) 0.6104(3) 0.74050(19) 0.0318(5) Uani 1 1 d . . .
H5 H 0.5458 0.6371 0.8130 0.038 Uiso 1 1 calc R . .
C6 C 0.3376(3) 0.7472(3) 0.7008(2) 0.0352(6) Uani 1 1 d . . .
H6 H 0.3300 0.8693 0.7456 0.042 Uiso 1 1 calc R . .
C7 C 0.2163(3) 0.7070(4) 0.5927(2) 0.0358(6) Uani 1 1 d . . .
H7 H 0.1278 0.8027 0.5664 0.043 Uiso 1 1 calc R . .
C8 C 0.2242(3) 0.5338(3) 0.52586(19) 0.0319(5) Uani 1 1 d . . .
H8 H 0.1420 0.5096 0.4538 0.038 Uiso 1 1 calc R . .
C8A C 0.3558(2) 0.3905(3) 0.56464(17) 0.0261(5) Uani 1 1 d . . .

loop_
_atom_site_aniso_label
_atom_site_aniso_U_11
_atom_site_aniso_U_22
_atom_site_aniso_U_33
_atom_site_aniso_U_23
_atom_site_aniso_U_13
_atom_site_aniso_U_12
N1 0.0275(9) 0.0261(9) 0.0260(9) 0.0000(7) 0.0069(7) 0.0009(7)
C2 0.0267(10) 0.0211(10) 0.0273(10) 0.0014(8) 0.0080(9) -0.0024(8)
N3 0.0279(9) 0.0257(9) 0.0296(9) -0.0036(7) 0.0023(7) -0.0004(7)
C4 0.0272(11) 0.0295(12) 0.0266(11) -0.0039(9) 0.0021(8) -0.0041(9)
C4A 0.0270(10) 0.0231(10) 0.0291(10) -0.0003(9) 0.0120(8) -0.0041(8)
C5 0.0345(11) 0.0292(11) 0.0347(12) -0.0062(9) 0.0148(10) -0.0074(9)
C6 0.0423(13) 0.0256(11) 0.0446(14) -0.0069(10) 0.0233(11) -0.0037(10)
C7 0.0383(13) 0.0276(11) 0.0449(13) 0.0032(10) 0.0174(11) 0.0084(9)
C8 0.0326(11) 0.0312(12) 0.0308(11) 0.0011(10) 0.0071(9) 0.0051(9)
C8A 0.0296(11) 0.0231(10) 0.0280(11) 0.0019(9) 0.0120(9) -0.0024(8)

loop_
_atom_type_symbol
_atom_type_description
_atom_type_scat_dispersion_real
_atom_type_scat_dispersion_imag
_atom_type_scat_source
C C 0.0033 0.0016 'International Tables Vol C Tables 4.2.6.8 and 6.1.1.4'
H H 0.0000 0.0000 'International Tables Vol C Tables 4.2.6.8 and 6.1.1.4'
N N 0.0061 0.0033 'International Tables Vol C Tables 4.2.6.8 and 6.1.1.4'

loop_
_geom_angle_atom_site_label_1
_geom_angle_atom_site_label_2
_geom_angle_atom_site_label_3
_geom_angle
_geom_angle_site_symmetry_1
_geom_angle_site_symmetry_3
_geom_angle_publ_flag
C2 N1 C8A 116.29(17) . . ?
N1 C2 N3 127.17(18) . . ?
N1 C2 C2 117.4(2) . 3_656 ?
N3 C2 C2 115.4(2) . 3_656 ?
C4 N3 C2 116.35(17) . . ?
N3 C4 C4A 122.79(18) . . ?
C5 C4A C4 124.01(19) . . ?
C5 C4A C8A 119.88(19) . . ?
C4 C4A C8A 116.10(18) . . ?
C6 C5 C4A 119.9(2) . . ?
C5 C6 C7 120.1(2) . . ?
C8 C7 C6 121.4(2) . . ?
C7 C8 C8A 119.6(2) . . ?
N1 C8A C8 119.59(18) . . ?
N1 C8A C4A 121.29(18) . . ?
C8 C8A C4A 119.12(19) . . ?

loop_
_geom_bond_atom_site_label_1
_geom_bond_atom_site_label_2
_geom_bond_distance
_geom_bond_site_symmetry_2
_geom_bond_publ_flag
N1 C2 1.318(3) . ?
N1 C8A 1.371(3) . ?
C2 N3 1.379(2) . ?
C2 C2 1.507(4) 3_656 ?
N3 C4 1.312(3) . ?
C4 C4A 1.419(3) . ?
C4A C5 1.416(3) . ?
C4A C8A 1.422(3) . ?
C5 C6 1.365(3) . ?
C6 C7 1.420(3) . ?
C7 C8 1.366(3) . ?
C8 C8A 1.416(3) . ?

loop_
_geom_torsion_atom_site_label_1
_geom_torsion_atom_site_label_2
_geom_torsion_atom_site_label_3
_geom_torsion_atom_site_label_4
_geom_torsion
_geom_torsion_site_symmetry_1
_geom_torsion_site_symmetry_2
_geom_torsion_site_symmetry_3
_geom_torsion_site_symmetry_4
_geom_torsion_publ_flag
C8A N1 C2 N3 1.4(3) . . . . ?
C8A N1 C2 C2 -178.7(2) . . . 3_656 ?
N1 C2 N3 C4 -0.9(3) . . . . ?
C2 C2 N3 C4 179.1(2) 3_656 . . . ?
C2 N3 C4 C4A -0.4(3) . . . . ?
N3 C4 C4A C5 -178.1(2) . . . . ?
N3 C4 C4A C8A 1.0(3) . . . . ?
C4 C4A C5 C6 179.5(2) . . . . ?
C8A C4A C5 C6 0.5(3) . . . . ?
C4A C5 C6 C7 0.2(3) . . . . ?
C5 C6 C7 C8 -0.5(3) . . . . ?
C6 C7 C8 C8A 0.0(3) . . . . ?
C2 N1 C8A C8 178.97(18) . . . . ?
C2 N1 C8A C4A -0.7(3) . . . . ?
C7 C8 C8A N1 -178.90(19) . . . . ?
C7 C8 C8A C4A 0.7(3) . . . . ?
C5 C4A C8A N1 178.64(18) . . . . ?
C4 C4A C8A N1 -0.4(3) . . . . ?
C5 C4A C8A C8 -1.0(3) . . . . ?
C4 C4A C8A C8 179.94(19) . . . . ?
